data_7045360
loop_
_publ_author_name
'Tang, Yu-Huan'
'Wang, Fei'
'Zhang, Jian'

_publ_section_title
;
 Construction of unprecedented pillar-layered metal organic frameworks via
 a dual-ligand strategy for dye degradation.
;
_journal_issue 12
_journal_name_full 'Dalton transactions (Cambridge, England : 2003)'
_journal_page_first 4032
_journal_page_last 4035
_journal_paper_doi 10.1039/c7dt04484d
_journal_volume 47
_journal_year 2018
_chemical_absolute_configuration none
_chemical_formula_moiety 'C48 H58 N4 O14 Zn4'
_chemical_formula_sum 'C48 H58 N4 O14 Zn4'
_chemical_formula_weight 1176.46
_space_group_crystal_system monoclinic
_space_group_IT_number 4
_space_group_name_Hall 'P 2yb'
_space_group_name_H-M_alt 'P 1 21 1'
_symmetry_space_group_name_Hall 'P 2yb'
_symmetry_space_group_name_H-M 'P 1 21 1'
_atom_sites_solution_hydrogens geom
_audit_creation_method SHELXL-2014/7
_audit_update_record
;
2018-01-15 deposited with the CCDC.
2018-01-23 downloaded from the CCDC.
;
_cell_angle_alpha 90
_cell_angle_beta 94.875(10)
_cell_angle_gamma 90
_cell_formula_units_Z 2
_cell_length_a 13.086(9)
_cell_length_b 18.293(11)
_cell_length_c 13.570(8)
_cell_measurement_reflns_used 6557
_cell_measurement_temperature 293(2)
_cell_measurement_theta_max 27.5127
_cell_measurement_theta_min 2.5197
_cell_volume 3237(4)
_computing_cell_refinement 'CrystalClear (Rigaku Inc., 2008)'
_computing_data_collection 'CrystalClear (Rigaku Inc., 2008)'
_computing_data_reduction 'CrystalClear (Rigaku Inc., 2008)'
_computing_molecular_graphics 'Diamond 3.2'
_computing_publication_material 'SHELXL-2014/7 (Sheldrick, 2014)'
_computing_structure_refinement 'SHELXL-2014/7 (Sheldrick, 2014)'
_computing_structure_solution 'SHELXL-2014/7 (Sheldrick, 2014)'
_diffrn_ambient_temperature 293(2)
_diffrn_measured_fraction_theta_full 0.979
_diffrn_measured_fraction_theta_max 0.966
_diffrn_measurement_device_type
;
Mercury70 (2x2 bin mode)
;
_diffrn_measurement_method CCD_Profile_fitting
_diffrn_radiation_type MoK\a
_diffrn_radiation_wavelength 0.71073
_diffrn_reflns_av_R_equivalents 0.0842
_diffrn_reflns_av_unetI/netI 0.1277
_diffrn_reflns_Laue_measured_fraction_full 0.979
_diffrn_reflns_Laue_measured_fraction_max 0.966
_diffrn_reflns_limit_h_max 17
_diffrn_reflns_limit_h_min -16
_diffrn_reflns_limit_k_max 23
_diffrn_reflns_limit_k_min -23
_diffrn_reflns_limit_l_max 17
_diffrn_reflns_limit_l_min -16
_diffrn_reflns_number 25095
_diffrn_reflns_point_group_measured_fraction_full 0.898
_diffrn_reflns_point_group_measured_fraction_max 0.871
_diffrn_reflns_theta_full 25.242
_diffrn_reflns_theta_max 27.527
_diffrn_reflns_theta_min 2.356
_exptl_absorpt_coefficient_mu 1.518
_exptl_absorpt_correction_T_max 1.0000
_exptl_absorpt_correction_T_min 0.7322
_exptl_absorpt_correction_type multi-scan
_exptl_crystal_colour White
_exptl_crystal_density_diffrn 1.207
_exptl_crystal_description Prism
_exptl_crystal_F_000 1212
_exptl_crystal_size_max 0.20
_exptl_crystal_size_mid 0.20
_exptl_crystal_size_min 0.15
_refine_diff_density_max 0.799
_refine_diff_density_min -0.650
_refine_diff_density_rms 0.091
_refine_ls_abs_structure_details
;
 Flack x determined using 1967 quotients [(I+)-(I-)]/[(I+)+(I-)]
 (Parsons, Flack and Wagner, Acta Cryst. B69 (2013) 249-259).
;
_refine_ls_abs_structure_Flack 0.044(18)
_refine_ls_extinction_method none
_refine_ls_goodness_of_fit_ref 0.766
_refine_ls_hydrogen_treatment constr
_refine_ls_matrix_type full
_refine_ls_number_parameters 631
_refine_ls_number_reflns 12985
_refine_ls_number_restraints 300
_refine_ls_restrained_S_all 0.774
_refine_ls_R_factor_all 0.1173
_refine_ls_R_factor_gt 0.0747
_refine_ls_shift/su_max 0.076
_refine_ls_shift/su_mean 0.001
_refine_ls_structure_factor_coef Fsqd
_refine_ls_weighting_details 'w=1/[\s^2^(Fo^2^)+(0.2000P)^2^] where P=(Fo^2^+2Fc^2^)/3'
_refine_ls_weighting_scheme calc
_refine_ls_wR_factor_gt 0.2045
_refine_ls_wR_factor_ref 0.2527
_reflns_Friedel_coverage 0.747
_reflns_Friedel_fraction_full 0.811
_reflns_Friedel_fraction_max 0.769
_reflns_number_gt 7560
_reflns_number_total 12985
_reflns_threshold_expression 'I > 2\s(I)'
_cod_data_source_file c7dt04484d2.cif
_cod_data_source_block 1
_cod_depositor_comments
;
The following automatic conversions were performed:

'_exptl_absorpt_correction_type' value 'Multi-scan' changed to
'multi-scan' according to
/home/data/users/saulius/crontab/automatic-downloads/rss-feeds/RSC/lib/dictionaries/cif_core.dic
dictionary named 'cif_core.dic' version 2.4.2 from 2011-04-26.

Automatic conversion script
Id: cif_fix_values 4973 2017-02-22 13:04:09Z antanas 

 Adding full bibliography for 7045360--7045361.cif.
;
_cod_database_code 7045360
_shelx_shelxl_version_number 2014/7
_shelx_space_group_comment
;
The symmetry employed for this shelxl refinement is uniquely defined
by the following loop, which should always be used as a source of
symmetry information in preference to the above space-group names.
They are only intended as comments.
;
_platon_squeeze_void_probe_radius 1.20

loop_
_space_group_symop_operation_xyz
'x, y, z'
'-x, y+1/2, -z'

loop_
_atom_site_label
_atom_site_type_symbol
_atom_site_fract_x
_atom_site_fract_y
_atom_site_fract_z
_atom_site_U_iso_or_equiv
_atom_site_adp_type
_atom_site_occupancy
_atom_site_site_symmetry_order
_atom_site_calc_flag
_atom_site_refinement_flags_posn
_atom_site_refinement_flags_adp
Zn1 Zn 0.98074(11) 0.12196(7) 0.53949(12) 0.0476(4) Uani 1 1 d . .
Zn2 Zn 1.53980(12) 0.12255(7) 1.00538(12) 0.0483(4) Uani 1 1 d . .
Zn3 Zn 1.48400(10) -0.05726(7) 0.98296(11) 0.0432(4) Uani 1 1 d . .
Zn4 Zn 1.99072(11) -0.05819(7) 0.50104(11) 0.0445(4) Uani 1 1 d . .
C16 C 0.9931(10) 0.2793(8) 0.5212(11) 0.046(3) Uani 1 1 d . U
N4 N 1.0005(9) 0.3454(5) 0.5597(8) 0.045(2) Uani 1 1 d . .
N2 N 1.5767(8) 0.3443(5) 1.0338(9) 0.049(3) Uani 1 1 d . .
C8 C 1.4203(12) 0.2690(6) 1.0081(13) 0.065(4) Uani 1 1 d . U
H8A H 1.3858 0.3001 1.0538 0.078 Uiso 1 1 calc R U
O10 O 1.1333(8) -0.0311(5) 0.5282(9) 0.067(3) Uani 1 1 d . .
N1 N 1.5956(8) 0.2215(5) 1.0307(9) 0.048(3) Uani 1 1 d . .
O4 O 1.9604(7) 0.0616(4) 0.6664(7) 0.049(2) Uani 1 1 d . .
O6 O 1.6155(7) -0.0517(5) 0.9324(8) 0.061(2) Uani 1 1 d . .
O1 O 1.3995(8) 0.1930(5) 1.0296(9) 0.071(3) Uani 1 1 d . .
O5 O 1.6656(8) 0.0610(5) 0.9803(8) 0.060(3) Uani 1 1 d . .
C6 C 1.6918(9) 0.2540(6) 1.0465(10) 0.045(3) Uani 1 1 d . U
C28 C 1.6830(11) -0.0016(8) 0.9457(11) 0.056(3) Uani 1 1 d . U
C38 C 1.1711(11) 0.0329(8) 0.5458(11) 0.056(3) Uani 1 1 d . U
O8 O 1.4009(7) 0.0078(6) 0.8971(8) 0.064(3) Uani 1 1 d . .
O9 O 1.1221(7) 0.0893(5) 0.5304(8) 0.061(3) Uani 1 1 d . .
C25 C 1.9098(9) -0.0180(6) 0.7922(9) 0.045(2) Uani 1 1 d . U
H25A H 1.9326 -0.0686 0.8032 0.054 Uiso 1 1 calc R U
O3 O 1.9344(9) -0.0562(6) 0.6282(8) 0.070(3) Uani 1 1 d . .
O2 O 1.0041(13) 0.1889(6) 0.3974(10) 0.094(4) Uani 1 1 d . .
C5 C 1.6795(9) 0.3280(6) 1.0475(11) 0.048(3) Uani 1 1 d . U
C27 C 1.7451(12) 0.0488(11) 0.7533(13) 0.077(5) Uani 1 1 d . U
H27A H 1.7747 0.0913 0.7861 0.116 Uiso 1 1 calc R U
H27B H 1.7591 0.0496 0.6850 0.116 Uiso 1 1 calc R U
H27C H 1.6723 0.0488 0.7578 0.116 Uiso 1 1 calc R U
C39 C 1.2890(18) 0.1560(8) 0.6882(15) 0.092(6) Uani 1 1 d . U
H39A H 1.2938 0.1744 0.7546 0.138 Uiso 1 1 calc R U
H39B H 1.3451 0.1744 0.6543 0.138 Uiso 1 1 calc R U
H39C H 1.2254 0.1716 0.6541 0.138 Uiso 1 1 calc R U
C4 C 1.7673(10) 0.3759(7) 1.0671(12) 0.058(3) Uani 1 1 d . U
H4A H 1.7608 0.4264 1.0698 0.069 Uiso 1 1 calc R U
C15 C 0.9959(13) 0.2597(7) 0.6752(11) 0.060(3) Uani 1 1 d . U
C3 C 1.8613(12) 0.3411(8) 1.0816(14) 0.070(3) Uani 1 1 d . U
H3A H 1.9205 0.3694 1.0878 0.084 Uiso 1 1 calc R U
C2 C 1.8708(12) 0.2652(7) 1.0872(14) 0.070(3) Uani 1 1 d . U
H2B H 1.9338 0.2444 1.1082 0.084 Uiso 1 1 calc R U
C37 C 1.4299(10) 0.0548(7) 0.8382(11) 0.052(3) Uani 1 1 d . U
C23 C 1.9646(12) 0.0233(9) 0.8744(11) 0.062(3) Uani 1 1 d . U
H23A H 1.9887 0.0702 0.8522 0.074 Uiso 1 1 calc R U
H23B H 2.0222 -0.0042 0.9051 0.074 Uiso 1 1 calc R U
C35 C 1.2930(12) 0.0733(8) 0.6903(12) 0.061(3) Uani 1 1 d . U
C31 C 1.2857(12) 0.0391(8) 0.5874(13) 0.065(3) Uani 1 1 d . U
C17 C 1.0008(13) 0.3323(7) 0.6603(11) 0.058(3) Uani 1 1 d . U
C33 C 1.4145(14) -0.0298(10) 0.6936(15) 0.086(4) Uani 1 1 d . U
H33A H 1.4830 -0.0383 0.6739 0.103 Uiso 1 1 calc R U
H33B H 1.4012 -0.0644 0.7452 0.103 Uiso 1 1 calc R U
C1 C 1.7877(11) 0.2211(7) 1.0620(12) 0.060(3) Uani 1 1 d . U
H1A H 1.7952 0.1709 1.0555 0.072 Uiso 1 1 calc R U
C18 C 1.0022(15) 0.3849(9) 0.7416(12) 0.074(4) Uani 1 1 d . U
H18A H 1.0058 0.4351 0.7318 0.089 Uiso 1 1 calc R U
C26 C 1.8190(14) -0.0971(10) 0.9600(17) 0.093(6) Uani 1 1 d . U
H26A H 1.7665 -0.1317 0.9390 0.140 Uiso 1 1 calc R U
H26B H 1.8831 -0.1127 0.9376 0.140 Uiso 1 1 calc R U
H26C H 1.8252 -0.0940 1.0309 0.140 Uiso 1 1 calc R U
C7 C 1.3760(14) 0.2852(8) 0.9024(14) 0.080(5) Uani 1 1 d . U
H7A H 1.3890 0.3353 0.8866 0.120 Uiso 1 1 calc R U
H7B H 1.4077 0.2539 0.8571 0.120 Uiso 1 1 calc R U
H7C H 1.3033 0.2766 0.8971 0.120 Uiso 1 1 calc R U
C11 C 0.9835(13) 0.2637(7) 0.4119(12) 0.062(3) Uani 1 1 d . U
H11A H 1.0347 0.2928 0.3806 0.075 Uiso 1 1 calc R U
C19 C 0.9979(17) 0.3549(10) 0.8314(14) 0.083(4) Uani 1 1 d . U
H19A H 0.9917 0.3858 0.8849 0.100 Uiso 1 1 calc R U
C24 C 1.7922(11) -0.0207(8) 0.8030(11) 0.058(3) Uani 1 1 d . U
C36 C 1.3383(14) 0.0783(12) 0.5087(15) 0.097(6) Uani 1 1 d . U
H36A H 1.3282 0.0517 0.4477 0.145 Uiso 1 1 calc R U
H36B H 1.3099 0.1265 0.4997 0.145 Uiso 1 1 calc R U
H36C H 1.4104 0.0819 0.5283 0.145 Uiso 1 1 calc R U
O7 O 1.4849(7) 0.1099(5) 0.8660(8) 0.064(3) Uani 1 1 d . .
N3 N 0.9898(9) 0.2244(5) 0.5865(8) 0.049(3) Uani 1 1 d . .
C21 C 1.7894(10) -0.0186(7) 0.9144(10) 0.052(3) Uani 1 1 d . U
C9 C 1.5328(10) 0.2798(7) 1.0260(11) 0.054(3) Uani 1 1 d . U
C32 C 1.4044(11) 0.0478(8) 0.7299(11) 0.057(3) Uani 1 1 d . U
H32A H 1.4533 0.0779 0.6971 0.068 Uiso 1 1 calc R U
C29 C 1.9377(9) -0.0007(7) 0.6891(9) 0.044(3) Uani 1 1 d . U
C40 C 1.2136(12) 0.0393(12) 0.7548(13) 0.077(5) Uani 1 1 d . U
H40A H 1.2194 -0.0130 0.7536 0.115 Uiso 1 1 calc R U
H40B H 1.2262 0.0564 0.8216 0.115 Uiso 1 1 calc R U
H40C H 1.1458 0.0534 0.7292 0.115 Uiso 1 1 calc R U
C22 C 1.8744(12) 0.0334(9) 0.9497(13) 0.070(3) Uani 1 1 d . U
H22A H 1.9003 0.0217 1.0170 0.084 Uiso 1 1 calc R U
H22B H 1.8495 0.0833 0.9480 0.084 Uiso 1 1 calc R U
O11 O 1.5178(8) 0.0798(5) 1.1359(8) 0.059(2) Uani 1 1 d . .
O12 O 1.5125(8) -0.0410(5) 1.1233(8) 0.060(3) Uani 1 1 d . .
C42 C 1.5716(14) 0.0125(10) 1.2815(14) 0.078(3) Uani 1 1 d . U
C41 C 1.5316(10) 0.0173(8) 1.1696(11) 0.052(3) Uani 1 1 d . U
C12 C 0.8767(16) 0.2848(13) 0.3663(14) 0.101(6) Uani 1 1 d . U
H12A H 0.8652 0.3359 0.3774 0.152 Uiso 1 1 calc R U
H12B H 0.8720 0.2753 0.2965 0.152 Uiso 1 1 calc R U
H12C H 0.8260 0.2566 0.3964 0.152 Uiso 1 1 calc R U
C13 C 0.9969(16) 0.2313(9) 0.7681(13) 0.084(4) Uani 1 1 d . U
H13A H 0.9949 0.1816 0.7822 0.100 Uiso 1 1 calc R U
C30 C 1.7441(13) -0.0864(11) 0.7497(14) 0.085(5) Uani 1 1 d . U
H30A H 1.7504 -0.0817 0.6800 0.128 Uiso 1 1 calc R U
H30B H 1.7785 -0.1300 0.7738 0.128 Uiso 1 1 calc R U
H30C H 1.6729 -0.0891 0.7613 0.128 Uiso 1 1 calc R U
C46 C 1.7469(13) 0.0473(15) 1.2318(14) 0.103(7) Uani 1 1 d . U
H46A H 1.7289 0.0315 1.1651 0.154 Uiso 1 1 calc R U
H46B H 1.7295 0.0980 1.2380 0.154 Uiso 1 1 calc R U
H46C H 1.8193 0.0410 1.2476 0.154 Uiso 1 1 calc R U
C34 C 1.3380(14) -0.0379(10) 0.6082(14) 0.085(4) Uani 1 1 d . U
H34A H 1.2869 -0.0738 0.6226 0.102 Uiso 1 1 calc R U
H34B H 1.3710 -0.0541 0.5507 0.102 Uiso 1 1 calc R U
C20 C 1.0016(17) 0.2913(12) 0.8460(16) 0.097(4) Uani 1 1 d . U
H20A H 1.0080 0.2764 0.9117 0.116 Uiso 1 1 calc R U
C43 C 1.5143(14) -0.0595(13) 1.3154(17) 0.135(8) Uani 1 1 d . U
H43A H 1.5271 -0.0991 1.2718 0.202 Uiso 1 1 calc R U
H43B H 1.5395 -0.0720 1.3817 0.202 Uiso 1 1 calc DR U
H43C H 1.4418 -0.0504 1.3129 0.202 Uiso 1 1 calc R U
O13 O 1.8457(8) 0.0969(5) 1.4799(9) 0.068(3) Uani 1 1 d . .
C47 C 1.7289(18) -0.0746(16) 1.270(2) 0.144(9) Uani 1 1 d . U
H47A H 1.6974 -0.1101 1.3102 0.217 Uiso 1 1 calc DR U
H47B H 1.7095 -0.0841 1.2018 0.217 Uiso 1 1 calc R U
H47C H 1.8021 -0.0778 1.2825 0.217 Uiso 1 1 calc R U
C49 C 1.5624(18) 0.0803(13) 1.3381(18) 0.106(5) Uani 1 1 d . U
H49A H 1.4921 0.0873 1.3538 0.128 Uiso 1 1 calc R U
H49B H 1.5824 0.1220 1.2998 0.128 Uiso 1 1 calc R U
O0AA O 1.8943(9) -0.0049(7) 1.4145(9) 0.082(4) Uani 1 1 d . .
C0AA C 1.7149(12) 0.0254(11) 1.4045(14) 0.079(4) Uani 1 1 d . U
H0AA H 1.7032 -0.0207 1.4387 0.095 Uiso 1 1 calc DR U
C50 C 1.8203(12) 0.0409(9) 1.4353(11) 0.064(4) Uani 1 1 d . U
C51 C 1.6391(16) 0.0725(13) 1.4405(17) 0.104(5) Uani 1 1 d . U
H51A H 1.6677 0.1192 1.4625 0.124 Uiso 1 1 calc R U
H51B H 1.6048 0.0499 1.4934 0.124 Uiso 1 1 calc R U
C44 C 1.6921(16) 0.0049(13) 1.2980(16) 0.096(4) Uani 1 1 d . U

loop_
_atom_site_aniso_label
_atom_site_aniso_U_11
_atom_site_aniso_U_22
_atom_site_aniso_U_33
_atom_site_aniso_U_23
_atom_site_aniso_U_13
_atom_site_aniso_U_12
Zn1 0.0602(8) 0.0314(6) 0.0498(9) 0.0005(7) -0.0026(6) 0.0008(7)
Zn2 0.0568(8) 0.0281(6) 0.0587(10) -0.0015(7) -0.0027(6) -0.0019(7)
Zn3 0.0470(7) 0.0271(6) 0.0550(9) 0.0004(7) 0.0026(6) -0.0041(7)
Zn4 0.0521(8) 0.0327(6) 0.0482(8) -0.0080(7) 0.0018(6) 0.0015(7)
C16 0.054(7) 0.035(5) 0.048(7) -0.004(5) 0.002(5) -0.003(5)
N4 0.064(6) 0.038(5) 0.034(6) 0.002(4) 0.005(4) -0.006(5)
N2 0.052(6) 0.031(5) 0.063(8) -0.010(5) 0.008(5) 0.004(4)
C8 0.067(8) 0.028(6) 0.095(10) 0.003(6) -0.018(7) -0.010(5)
O10 0.052(6) 0.059(6) 0.090(8) -0.016(5) -0.002(5) 0.008(4)
N1 0.055(6) 0.024(4) 0.065(7) -0.008(4) 0.007(5) 0.005(4)
O4 0.055(5) 0.046(5) 0.049(5) 0.001(4) 0.015(4) -0.005(4)
O6 0.048(5) 0.051(5) 0.085(7) -0.005(5) 0.017(4) -0.012(5)
O1 0.050(5) 0.049(5) 0.113(9) -0.013(6) -0.007(5) -0.007(4)
O5 0.069(6) 0.042(5) 0.067(7) -0.014(5) -0.005(5) 0.007(4)
C6 0.041(5) 0.025(4) 0.070(7) -0.004(5) 0.004(5) 0.002(4)
C28 0.059(7) 0.062(7) 0.045(7) 0.003(6) 0.001(6) 0.004(6)
C38 0.056(7) 0.056(7) 0.055(8) 0.010(6) 0.000(6) -0.011(6)
O8 0.050(5) 0.071(6) 0.070(7) 0.037(5) 0.000(5) -0.010(5)
O9 0.051(5) 0.051(5) 0.082(8) 0.005(5) 0.009(5) -0.005(4)
C25 0.044(5) 0.044(5) 0.045(6) 0.002(4) 0.001(4) 0.004(4)
O3 0.094(7) 0.061(6) 0.059(6) -0.010(6) 0.034(5) -0.010(6)
O2 0.160(13) 0.058(6) 0.065(8) -0.004(6) 0.016(7) 0.034(8)
C5 0.039(5) 0.032(5) 0.071(7) -0.001(5) 0.003(5) 0.003(4)
C27 0.068(10) 0.099(12) 0.066(10) 0.017(9) 0.009(8) 0.026(8)
C39 0.124(14) 0.061(9) 0.082(12) -0.017(9) -0.040(10) 0.021(10)
C4 0.044(6) 0.040(5) 0.089(8) -0.001(6) 0.006(6) -0.002(5)
C15 0.101(8) 0.036(5) 0.042(6) 0.005(5) 0.006(6) -0.020(6)
C3 0.053(6) 0.054(6) 0.102(9) 0.004(7) 0.004(6) -0.002(6)
C2 0.055(7) 0.051(6) 0.103(9) 0.003(6) 0.006(6) 0.004(6)
C37 0.051(6) 0.044(6) 0.058(8) 0.001(6) -0.007(6) -0.003(5)
C23 0.062(7) 0.068(7) 0.053(7) 0.001(6) -0.005(6) -0.004(6)
C35 0.064(6) 0.057(6) 0.061(7) 0.001(6) -0.009(6) 0.000(6)
C31 0.059(6) 0.067(6) 0.066(7) 0.003(6) -0.009(6) 0.000(5)
C17 0.092(8) 0.035(5) 0.048(7) 0.003(5) 0.004(6) -0.013(6)
C33 0.076(8) 0.093(8) 0.086(9) -0.017(7) -0.018(7) 0.024(7)
C1 0.053(6) 0.037(6) 0.089(8) -0.004(6) 0.006(6) 0.002(5)
C18 0.110(9) 0.056(6) 0.056(7) 0.006(6) 0.003(7) -0.020(7)
C26 0.072(10) 0.082(11) 0.126(15) 0.007(10) 0.014(10) 0.030(9)
C7 0.099(11) 0.031(6) 0.106(13) 0.000(8) -0.012(10) 0.007(8)
C11 0.086(8) 0.043(6) 0.059(8) 0.011(6) 0.016(7) -0.005(6)
C19 0.122(9) 0.066(7) 0.060(8) 0.006(6) -0.001(7) -0.009(7)
C24 0.056(6) 0.068(6) 0.048(6) 0.001(5) -0.005(5) -0.003(6)
C36 0.065(10) 0.142(15) 0.082(12) 0.004(11) -0.001(8) -0.024(10)
O7 0.058(5) 0.048(6) 0.085(7) 0.015(5) -0.010(5) 0.002(4)
N3 0.074(7) 0.020(4) 0.052(7) -0.002(4) -0.002(5) -0.010(5)
C21 0.049(5) 0.059(6) 0.049(6) 0.004(5) 0.007(5) -0.001(5)
C9 0.048(6) 0.032(5) 0.076(9) 0.014(6) -0.024(6) 0.002(5)
C32 0.053(6) 0.060(6) 0.056(7) -0.010(5) -0.010(5) -0.001(5)
C29 0.043(5) 0.042(4) 0.047(5) 0.009(4) 0.005(4) -0.002(4)
C40 0.047(8) 0.127(13) 0.056(10) 0.000(9) 0.007(7) 0.012(9)
C22 0.065(7) 0.078(7) 0.065(8) -0.009(6) 0.002(6) -0.002(6)
O11 0.070(6) 0.049(5) 0.057(6) 0.001(4) 0.010(5) 0.004(5)
O12 0.083(7) 0.041(5) 0.055(6) -0.010(4) 0.000(5) -0.014(4)
C42 0.071(5) 0.089(6) 0.071(6) -0.003(5) -0.003(5) -0.003(5)
C41 0.037(6) 0.068(7) 0.052(8) 0.004(6) 0.006(5) -0.004(6)
C12 0.119(14) 0.110(12) 0.066(11) 0.000(10) -0.034(10) 0.001(13)
C13 0.125(9) 0.065(7) 0.060(7) 0.011(6) 0.003(7) -0.018(7)
C30 0.082(11) 0.081(11) 0.096(13) -0.026(9) 0.031(9) -0.029(8)
C46 0.072(11) 0.171(18) 0.060(11) 0.046(11) -0.019(9) -0.029(11)
C34 0.078(8) 0.091(8) 0.084(9) -0.018(7) -0.013(7) 0.025(7)
C20 0.113(7) 0.092(6) 0.084(6) 0.002(5) 0.004(5) -0.001(5)
C43 0.176(19) 0.130(15) 0.096(14) 0.018(14) -0.001(13) -0.047(16)
O13 0.070(6) 0.047(5) 0.082(8) -0.009(5) -0.022(5) -0.002(4)
C47 0.151(18) 0.133(18) 0.142(18) -0.042(15) -0.028(14) 0.017(16)
C49 0.089(9) 0.130(10) 0.098(9) -0.004(9) -0.006(8) 0.011(8)
O0AA 0.076(7) 0.085(7) 0.079(8) -0.028(7) -0.026(6) 0.016(6)
C0AA 0.070(7) 0.098(8) 0.068(8) -0.009(7) -0.007(6) 0.012(7)
C50 0.069(8) 0.070(8) 0.049(8) -0.009(6) -0.017(6) 0.031(7)
C51 0.082(9) 0.126(10) 0.101(10) -0.021(9) -0.006(8) 0.017(8)
C44 0.082(8) 0.117(8) 0.086(8) -0.006(8) -0.012(7) -0.008(8)

loop_
_atom_type_symbol
_atom_type_description
_atom_type_scat_dispersion_real
_atom_type_scat_dispersion_imag
_atom_type_scat_source
C C 0.0033 0.0016 'International Tables Vol C Tables 4.2.6.8 and 6.1.1.4'
H H 0.0000 0.0000 'International Tables Vol C Tables 4.2.6.8 and 6.1.1.4'
N N 0.0061 0.0033 'International Tables Vol C Tables 4.2.6.8 and 6.1.1.4'
O O 0.0106 0.0060 'International Tables Vol C Tables 4.2.6.8 and 6.1.1.4'
Zn Zn 0.2839 1.4301 'International Tables Vol C Tables 4.2.6.8 and 6.1.1.4'

loop_
_geom_angle_atom_site_label_1
_geom_angle_atom_site_label_2
_geom_angle_atom_site_label_3
_geom_angle
_geom_angle_site_symmetry_1
_geom_angle_site_symmetry_3
O9 Zn1 O13 137.4(5) . 1_454
O9 Zn1 N3 106.1(4) . .
O13 Zn1 N3 112.7(4) 1_454 .
O9 Zn1 O4 94.5(4) . 1_455
O13 Zn1 O4 92.5(4) 1_454 1_455
N3 Zn1 O4 104.1(4) . 1_455
O9 Zn1 O2 85.2(5) . .
O13 Zn1 O2 87.6(5) 1_454 .
N3 Zn1 O2 76.1(4) . .
O4 Zn1 O2 179.7(4) 1_455 .
N1 Zn2 O7 111.9(4) . .
N1 Zn2 O11 106.7(5) . .
O7 Zn2 O11 137.8(4) . .
N1 Zn2 O5 104.1(4) . .
O7 Zn2 O5 90.5(4) . .
O11 Zn2 O5 96.4(4) . .
N1 Zn2 O1 75.4(4) . .
O7 Zn2 O1 88.4(4) . .
O11 Zn2 O1 85.1(4) . .
O5 Zn2 O1 178.5(5) . .
O6 Zn3 O8 103.2(4) . .
O6 Zn3 O12 104.0(5) . .
O8 Zn3 O12 123.4(5) . .
O6 Zn3 N2 112.0(4) . 2_847
O8 Zn3 N2 106.9(5) . 2_847
O12 Zn3 N2 107.2(4) . 2_847
O0AA Zn4 O3 104.9(6) 1_554 .
O0AA Zn4 O10 124.1(5) 1_554 1_655
O3 Zn4 O10 105.0(5) . 1_655
O0AA Zn4 N4 105.1(5) 1_554 2_846
O3 Zn4 N4 115.7(5) . 2_846
O10 Zn4 N4 102.8(4) 1_655 2_846
N4 C16 N3 115.5(12) . .
N4 C16 C11 124.2(12) . .
N3 C16 C11 120.2(12) . .
C16 N4 C17 103.0(11) . .
C16 N4 Zn4 131.7(10) . 2_856
C17 N4 Zn4 125.2(8) . 2_856
C9 N2 C5 103.4(10) . .
C9 N2 Zn3 129.9(9) . 2_857
C5 N2 Zn3 126.4(8) . 2_857
O1 C8 C9 107.2(11) . .
O1 C8 C7 108.2(11) . .
C9 C8 C7 114.8(15) . .
C38 O10 Zn4 128.1(9) . 1_455
C9 N1 C6 102.1(9) . .
C9 N1 Zn2 120.3(9) . .
C6 N1 Zn2 137.4(8) . .
C29 O4 Zn1 138.8(9) . 1_655
C28 O6 Zn3 128.5(10) . .
C8 O1 Zn2 110.1(9) . .
C28 O5 Zn2 137.1(9) . .
C5 C6 C1 122.3(11) . .
C5 C6 N1 108.6(10) . .
C1 C6 N1 129.1(10) . .
O6 C28 O5 124.0(13) . .
O6 C28 C21 116.8(12) . .
O5 C28 C21 119.2(13) . .
O9 C38 O10 123.3(13) . .
O9 C38 C31 118.2(13) . .
O10 C38 C31 118.4(13) . .
C37 O8 Zn3 128.4(9) . .
C38 O9 Zn1 136.9(10) . .
C23 C25 C29 116.9(11) . .
C23 C25 C24 111.3(11) . .
C29 C25 C24 114.3(10) . .
C29 O3 Zn4 125.8(8) . .
C11 O2 Zn1 110.8(10) . .
C6 C5 N2 109.2(11) . .
C6 C5 C4 120.6(11) . .
N2 C5 C4 130.1(11) . .
C3 C4 C5 115.4(12) . .
C17 C15 N3 109.5(12) . .
C17 C15 C13 121.2(15) . .
N3 C15 C13 129.3(12) . .
C2 C3 C4 122.6(14) . .
C1 C2 C3 120.3(14) . .
O8 C37 O7 123.2(13) . .
O8 C37 C32 121.1(12) . .
O7 C37 C32 115.7(13) . .
C25 C23 C22 101.4(12) . .
C39 C35 C31 113.0(15) . .
C39 C35 C40 112.9(17) . .
C31 C35 C40 111.2(13) . .
C39 C35 C32 109.3(14) . .
C31 C35 C32 100.1(12) . .
C40 C35 C32 109.5(13) . .
C36 C31 C35 117.3(14) . .
C36 C31 C38 105.2(13) . .
C35 C31 C38 110.1(14) . .
C36 C31 C34 109.6(16) . .
C35 C31 C34 102.0(13) . .
C38 C31 C34 112.8(13) . .
C15 C17 N4 108.8(13) . .
C15 C17 C18 122.3(14) . .
N4 C17 C18 128.9(12) . .
C34 C33 C32 106.2(14) . .
C2 C1 C6 117.9(11) . .
C19 C18 C17 114.7(14) . .
O2 C11 C16 108.7(12) . .
O2 C11 C12 111.5(15) . .
C16 C11 C12 110.3(14) . .
C20 C19 C18 123(2) . .
C30 C24 C21 116.9(14) . .
C30 C24 C27 108.1(14) . .
C21 C24 C27 111.9(13) . .
C30 C24 C25 110.7(13) . .
C21 C24 C25 101.6(10) . .
C27 C24 C25 107.0(12) . .
C37 O7 Zn2 121.6(9) . .
C16 N3 C15 103.1(10) . .
C16 N3 Zn1 120.0(9) . .
C15 N3 Zn1 136.9(9) . .
C22 C21 C24 104.6(12) . .
C22 C21 C28 116.6(13) . .
C24 C21 C28 112.6(11) . .
C22 C21 C26 107.2(13) . .
C24 C21 C26 109.8(13) . .
C28 C21 C26 105.9(12) . .
N2 C9 N1 116.5(11) . .
N2 C9 C8 123.6(11) . .
N1 C9 C8 119.8(11) . .
C37 C32 C33 112.7(13) . .
C37 C32 C35 115.7(13) . .
C33 C32 C35 105.7(11) . .
O4 C29 O3 124.1(12) . .
O4 C29 C25 120.7(12) . .
O3 C29 C25 115.2(10) . .
C21 C22 C23 106.4(12) . .
C41 O11 Zn2 131.9(10) . .
C41 O12 Zn3 129.7(9) . .
C49 C42 C41 115.1(16) . .
C49 C42 C44 97.1(16) . .
C41 C42 C44 112.9(15) . .
C49 C42 C43 118.9(18) . .
C41 C42 C43 101.4(13) . .
C44 C42 C43 111.9(16) . .
O11 C41 O12 125.8(14) . .
O11 C41 C42 115.8(13) . .
O12 C41 C42 118.3(13) . .
C15 C13 C20 111.4(15) . .
C33 C34 C31 107.8(14) . .
C19 C20 C13 127(2) . .
C50 O13 Zn1 127.3(10) . 1_656
C42 C49 C51 107.2(17) . .
C50 O0AA Zn4 130.2(10) . 1_556
C51 C0AA C50 117.3(16) . .
C51 C0AA C44 113.1(17) . .
C50 C0AA C44 115.9(17) . .
O13 C50 O0AA 117.5(15) . .
O13 C50 C0AA 121.6(15) . .
O0AA C50 C0AA 120.9(14) . .
C0AA C51 C49 98.9(17) . .
C46 C44 C0AA 113.8(18) . .
C46 C44 C42 114.4(17) . .
C0AA C44 C42 103.2(17) . .
C46 C44 C47 100(2) . .
C0AA C44 C47 114.7(19) . .
C42 C44 C47 111.5(17) . .

loop_
_geom_bond_atom_site_label_1
_geom_bond_atom_site_label_2
_geom_bond_distance
_geom_bond_site_symmetry_2
Zn1 O9 1.958(10) .
Zn1 O13 1.935(10) 1_454
Zn1 N3 1.980(9) .
Zn1 O4 2.082(9) 1_455
Zn1 O2 2.326(13) .
Zn2 N1 1.971(9) .
Zn2 O7 1.979(11) .
Zn2 O11 1.979(10) .
Zn2 O5 2.046(10) .
Zn2 O1 2.291(11) .
Zn3 O6 1.909(9) .
Zn3 O8 1.934(9) .
Zn3 O12 1.933(10) .
Zn3 N2 1.974(10) 2_847
Zn4 O0AA 1.915(11) 1_554
Zn4 O3 1.933(10) .
Zn4 O10 1.935(10) 1_655
Zn4 N4 1.954(10) 2_846
C16 N4 1.318(17) .
C16 N3 1.342(17) .
C16 C11 1.51(2) .
N4 C17 1.386(18) .
N4 Zn4 1.954(10) 2_856
N2 C9 1.313(16) .
N2 C5 1.375(16) .
N2 Zn3 1.974(10) 2_857
C8 O1 1.451(15) .
C8 C9 1.484(19) .
C8 C7 1.53(2) .
O10 C38 1.286(16) .
O10 Zn4 1.935(10) 1_455
N1 C9 1.344(16) .
N1 C6 1.393(15) .
O4 C29 1.224(13) .
O4 Zn1 2.082(9) 1_655
O6 C28 1.275(16) .
O5 C28 1.265(16) .
C6 C5 1.362(15) .
C6 C1 1.391(17) .
C28 C21 1.52(2) .
C38 O9 1.223(17) .
C38 C31 1.56(2) .
O8 C37 1.254(16) .
C25 C23 1.482(18) .
C25 C29 1.509(18) .
C25 C24 1.560(18) .
O3 C29 1.307(16) .
O2 C11 1.412(17) .
C5 C4 1.451(17) .
C27 C24 1.54(2) .
C39 C35 1.514(19) .
C4 C3 1.385(19) .
C15 C17 1.346(17) .
C15 N3 1.363(17) .
C15 C13 1.36(2) .
C3 C2 1.39(2) .
C2 C1 1.374(19) .
C37 O7 1.277(15) .
C37 C32 1.48(2) .
C23 C22 1.64(2) .
C35 C31 1.53(2) .
C35 C40 1.54(2) .
C35 C32 1.580(19) .
C31 C36 1.50(2) .
C31 C34 1.58(2) .
C17 C18 1.46(2) .
C33 C34 1.47(2) .
C33 C32 1.51(2) .
C18 C19 1.34(2) .
C26 C21 1.60(2) .
C11 C12 1.53(2) .
C19 C20 1.18(2) .
C24 C30 1.51(2) .
C24 C21 1.51(2) .
C21 C22 1.51(2) .
O11 C41 1.239(16) .
O12 C41 1.251(17) .
C42 C49 1.47(3) .
C42 C41 1.57(2) .
C42 C44 1.58(3) .
C42 C43 1.60(3) .
C13 C20 1.52(3) .
C46 C44 1.43(3) .
O13 C50 1.222(17) .
O13 Zn1 1.935(10) 1_656
C47 C44 1.59(3) .
C49 C51 1.65(3) .
O0AA C50 1.329(18) .
O0AA Zn4 1.915(11) 1_556
C0AA C51 1.43(3) .
C0AA C50 1.44(2) .
C0AA C44 1.50(3) .

loop_
_platon_squeeze_void_nr
_platon_squeeze_void_average_x
_platon_squeeze_void_average_y
_platon_squeeze_void_average_z
_platon_squeeze_void_volume
_platon_squeeze_void_count_electrons
_platon_squeeze_void_content
1 0.500 0.051 0.500 1055 323 ' '
